data_4129710
loop_
_publ_author_name
'Zhou, Xuan'
'Dong, Guangbin'

_publ_section_title
;
 (4+1) vs (4+2): Catalytic Intramolecular Coupling between Cyclobutanones
 and Trisubstituted Allenes via C-C Activation.
;
_journal_issue 42
_journal_name_full 'Journal of the American Chemical Society'
_journal_page_first 13715
_journal_page_last 13721
_journal_paper_doi 10.1021/jacs.5b09799
_journal_volume 137
_journal_year 2015
_chemical_formula_sum 'C20 H27 N O3 S'
_chemical_formula_weight 361.48
_space_group_crystal_system monoclinic
_space_group_IT_number 14
_space_group_name_Hall '-P 2ybc'
_space_group_name_H-M_alt 'P 1 21/c 1'
_atom_sites_solution_hydrogens geom
_audit_creation_method SHELXL-2014/7
_cell_angle_alpha 90
_cell_angle_beta 98.574(6)
_cell_angle_gamma 90
_cell_formula_units_Z 4
_cell_length_a 20.438(8)
_cell_length_b 8.210(3)
_cell_length_c 11.471(5)
_cell_measurement_temperature 100(2)
_cell_volume 1903.3(13)
_computing_structure_refinement 'SHELXL-2014/7 (Sheldrick, 2014)'
_diffrn_ambient_temperature 100(2)
_diffrn_measured_fraction_theta_full 0.992
_diffrn_measured_fraction_theta_max 0.876
_diffrn_radiation_type MoK\a
_diffrn_radiation_wavelength 0.71073
_diffrn_reflns_av_R_equivalents 0.0387
_diffrn_reflns_av_unetI/netI 0.0610
_diffrn_reflns_Laue_measured_fraction_full 0.992
_diffrn_reflns_Laue_measured_fraction_max 0.876
_diffrn_reflns_limit_h_max 27
_diffrn_reflns_limit_h_min -29
_diffrn_reflns_limit_k_max 11
_diffrn_reflns_limit_k_min -11
_diffrn_reflns_limit_l_max 16
_diffrn_reflns_limit_l_min -11
_diffrn_reflns_number 14413
_diffrn_reflns_point_group_measured_fraction_full 0.992
_diffrn_reflns_point_group_measured_fraction_max 0.876
_diffrn_reflns_theta_full 25.242
_diffrn_reflns_theta_max 31.162
_diffrn_reflns_theta_min 1.008
_exptl_absorpt_coefficient_mu 0.188
_exptl_crystal_density_diffrn 1.261
_exptl_crystal_F_000 776
_exptl_crystal_size_max 0.480
_exptl_crystal_size_mid 0.240
_exptl_crystal_size_min 0.070
_refine_diff_density_max 0.640
_refine_diff_density_min -0.814
_refine_diff_density_rms 0.067
_refine_ls_extinction_method none
_refine_ls_goodness_of_fit_ref 1.100
_refine_ls_hydrogen_treatment constr
_refine_ls_matrix_type full
_refine_ls_number_parameters 230
_refine_ls_number_reflns 5392
_refine_ls_number_restraints 0
_refine_ls_restrained_S_all 1.100
_refine_ls_R_factor_all 0.0886
_refine_ls_R_factor_gt 0.0667
_refine_ls_shift/su_max 0.051
_refine_ls_shift/su_mean 0.003
_refine_ls_structure_factor_coef Fsqd
_refine_ls_weighting_details 'w=1/[\s^2^(Fo^2^)+(0.0814P)^2^+0.9370P] where P=(Fo^2^+2Fc^2^)/3'
_refine_ls_weighting_scheme calc
_refine_ls_wR_factor_gt 0.1763
_refine_ls_wR_factor_ref 0.1935
_reflns_Friedel_coverage 0.000
_reflns_number_gt 4070
_reflns_number_total 5392
_reflns_threshold_expression 'I > 2\s(I)'
_cod_data_source_file ja5b09799_si_004.cif
_cod_data_source_block shelx
_cod_original_sg_symbol_H-M 'P 21/c'
_cod_database_code 4129710
_shelx_shelxl_version_number 2014/7
_shelx_space_group_comment
;
The symmetry employed for this shelxl refinement is uniquely defined
by the following loop, which should always be used as a source of
symmetry information in preference to the above space-group names.
They are only intended as comments.
;
_shelx_estimated_absorpt_t_min 0.915
_shelx_estimated_absorpt_t_max 0.987

loop_
_space_group_symop_operation_xyz
'x, y, z'
'-x, y+1/2, -z+1/2'
'-x, -y, -z'
'x, -y-1/2, z-1/2'

loop_
_atom_site_label
_atom_site_type_symbol
_atom_site_fract_x
_atom_site_fract_y
_atom_site_fract_z
_atom_site_U_iso_or_equiv
_atom_site_adp_type
_atom_site_occupancy
_atom_site_site_symmetry_order
_atom_site_calc_flag
_atom_site_refinement_flags_posn
_atom_site_refinement_flags_adp
C7 C 0.42819(13) 0.9181(4) 0.2075(3) 0.0450(7) Uani 1 1 d . .
H7A H 0.3900 0.8986 0.1466 0.067 Uiso 1 1 calc R U
H7B H 0.4278 1.0316 0.2339 0.067 Uiso 1 1 calc R U
H7C H 0.4259 0.8454 0.2745 0.067 Uiso 1 1 calc R U
C1 C 0.49153(12) 0.8853(3) 0.1571(2) 0.0347(6) Uani 1 1 d . .
C6 C 0.55102(13) 0.9548(3) 0.2096(2) 0.0348(5) Uani 1 1 d . .
H6 H 0.5513 1.0242 0.2760 0.042 Uiso 1 1 calc R U
C5 C 0.60988(12) 0.9242(3) 0.1663(2) 0.0322(5) Uani 1 1 d . .
H5 H 0.6501 0.9719 0.2030 0.039 Uiso 1 1 calc R U
C4 C 0.60942(11) 0.8233(3) 0.0689(2) 0.0282(5) Uani 1 1 d . .
C3 C 0.55076(13) 0.7542(3) 0.0150(2) 0.0347(5) Uani 1 1 d . .
H3 H 0.5504 0.6863 -0.0521 0.042 Uiso 1 1 calc R U
C2 C 0.49216(13) 0.7848(4) 0.0600(2) 0.0377(6) Uani 1 1 d . .
H2 H 0.4521 0.7362 0.0235 0.045 Uiso 1 1 calc R U
C8 C 0.78003(11) 0.8200(3) 0.2022(2) 0.0276(5) Uani 1 1 d . .
H8A H 0.7723 0.7995 0.2841 0.033 Uiso 1 1 calc R U
H8B H 0.7683 0.9349 0.1828 0.033 Uiso 1 1 calc R U
C9 C 0.85321(12) 0.7934(3) 0.1940(2) 0.0273(5) Uani 1 1 d . .
H9A H 0.8801 0.8451 0.2630 0.033 Uiso 1 1 calc R U
H9B H 0.8638 0.8487 0.1224 0.033 Uiso 1 1 calc R U
C10 C 0.87314(11) 0.6126(3) 0.18946(19) 0.0261(5) Uani 1 1 d . .
C11 C 0.84752(11) 0.5483(3) 0.0642(2) 0.0288(5) Uani 1 1 d . .
C12 C 0.80113(12) 0.4052(3) 0.0706(2) 0.0303(5) Uani 1 1 d . .
H12 H 0.7636 0.4108 0.0040 0.036 Uiso 1 1 calc R U
C13 C 0.77522(11) 0.4318(3) 0.1895(2) 0.0276(5) Uani 1 1 d . .
C14 C 0.71823(11) 0.5556(3) 0.1721(2) 0.0270(5) Uani 1 1 d . .
H14A H 0.6803 0.5076 0.1196 0.032 Uiso 1 1 calc R U
H14B H 0.7038 0.5775 0.2492 0.032 Uiso 1 1 calc R U
C15 C 0.83701(11) 0.5019(3) 0.2682(2) 0.0268(5) Uani 1 1 d . .
H15A H 0.8236 0.5655 0.3340 0.032 Uiso 1 1 calc R U
H15B H 0.8665 0.4125 0.3016 0.032 Uiso 1 1 calc R U
C18 C 0.99033(14) 0.6001(4) 0.1432(3) 0.0493(8) Uani 1 1 d . .
H18A H 1.0367 0.5981 0.1688 0.059 Uiso 1 1 calc R U
H18B H 0.9736 0.6017 0.0614 0.059 Uiso 1 1 calc R U
C19 C 0.94887(12) 0.6008(3) 0.2218(2) 0.0319(5) Uani 1 1 d . .
C20 C 0.97403(14) 0.5984(4) 0.3519(3) 0.0494(7) Uani 1 1 d . .
H20A H 0.9636 0.4930 0.3849 0.074 Uiso 1 1 calc R U
H20B H 0.9528 0.6857 0.3909 0.074 Uiso 1 1 calc R U
H20C H 1.0221 0.6148 0.3647 0.074 Uiso 1 1 calc R U
N1 N 0.73674(9) 0.7113(2) 0.12092(17) 0.0259(4) Uani 1 1 d . .
O1 O 0.71186(9) 0.9421(2) -0.01539(16) 0.0382(4) Uani 1 1 d . .
O2 O 0.67125(9) 0.6657(3) -0.07576(16) 0.0404(5) Uani 1 1 d . .
O3 O 0.86219(9) 0.6048(2) -0.02612(15) 0.0386(4) Uani 1 1 d . .
S1 S 0.68497(3) 0.78748(8) 0.01354(5) 0.02992(17) Uani 1 1 d . .
C16 C 0.74932(14) 0.2806(3) 0.2435(3) 0.0370(6) Uani 1 1 d . .
H16A H 0.7328 0.3101 0.3167 0.056 Uiso 1 1 calc R U
H16B H 0.7852 0.2009 0.2609 0.056 Uiso 1 1 calc R U
H16C H 0.7133 0.2332 0.1880 0.056 Uiso 1 1 calc R U
C17 C 0.84034(14) 0.2474(3) 0.0626(3) 0.0382(6) Uani 1 1 d . .
H17A H 0.8640 0.2529 -0.0055 0.057 Uiso 1 1 calc R U
H17B H 0.8098 0.1546 0.0536 0.057 Uiso 1 1 calc R U
H17C H 0.8722 0.2338 0.1347 0.057 Uiso 1 1 calc R U

loop_
_atom_site_aniso_label
_atom_site_aniso_U_11
_atom_site_aniso_U_22
_atom_site_aniso_U_33
_atom_site_aniso_U_23
_atom_site_aniso_U_13
_atom_site_aniso_U_12
C7 0.0320(14) 0.0580(18) 0.0475(17) 0.0139(14) 0.0142(12) 0.0123(12)
C1 0.0312(12) 0.0407(14) 0.0333(13) 0.0139(11) 0.0082(10) 0.0109(10)
C6 0.0336(13) 0.0370(13) 0.0351(13) 0.0029(11) 0.0096(10) 0.0066(10)
C5 0.0282(12) 0.0363(13) 0.0325(13) 0.0032(10) 0.0059(10) 0.0028(9)
C4 0.0244(11) 0.0339(12) 0.0262(11) 0.0067(9) 0.0042(9) 0.0050(9)
C3 0.0295(12) 0.0478(15) 0.0267(12) -0.0004(11) 0.0038(10) 0.0016(10)
C2 0.0237(12) 0.0525(16) 0.0357(14) 0.0079(12) 0.0012(10) -0.0006(10)
C8 0.0283(11) 0.0278(11) 0.0264(11) -0.0017(9) 0.0037(9) 0.0018(8)
C9 0.0287(11) 0.0286(11) 0.0248(11) 0.0020(9) 0.0047(9) -0.0006(8)
C10 0.0255(11) 0.0304(11) 0.0226(11) -0.0018(9) 0.0035(8) 0.0015(8)
C11 0.0268(11) 0.0353(12) 0.0247(11) -0.0032(9) 0.0053(9) 0.0062(9)
C12 0.0280(11) 0.0339(12) 0.0288(12) -0.0065(10) 0.0036(9) 0.0029(9)
C13 0.0275(11) 0.0272(11) 0.0288(11) -0.0021(9) 0.0060(9) 0.0015(8)
C14 0.0248(11) 0.0291(11) 0.0278(11) -0.0008(9) 0.0062(9) -0.0006(8)
C15 0.0271(11) 0.0291(11) 0.0240(11) 0.0012(9) 0.0032(8) 0.0022(8)
C18 0.0274(13) 0.076(2) 0.0445(17) 0.0055(15) 0.0063(11) 0.0058(13)
C19 0.0268(11) 0.0335(12) 0.0345(13) 0.0013(10) 0.0019(9) 0.0005(9)
C20 0.0320(14) 0.071(2) 0.0424(16) -0.0006(15) -0.0052(12) -0.0021(13)
N1 0.0232(9) 0.0285(9) 0.0262(10) 0.0013(7) 0.0045(7) 0.0018(7)
O1 0.0300(9) 0.0502(11) 0.0354(10) 0.0179(8) 0.0079(7) 0.0034(8)
O2 0.0313(9) 0.0624(13) 0.0266(9) -0.0073(8) 0.0014(7) 0.0068(8)
O3 0.0406(10) 0.0518(12) 0.0249(9) 0.0007(8) 0.0098(8) -0.0008(8)
S1 0.0238(3) 0.0435(4) 0.0229(3) 0.0041(2) 0.0046(2) 0.0046(2)
C16 0.0355(14) 0.0296(12) 0.0467(16) 0.0011(11) 0.0082(11) -0.0014(10)
C17 0.0396(14) 0.0355(13) 0.0398(14) -0.0083(11) 0.0070(11) 0.0064(10)

loop_
_atom_type_symbol
_atom_type_description
_atom_type_scat_dispersion_real
_atom_type_scat_dispersion_imag
_atom_type_scat_source
C C 0.0033 0.0016 'International Tables Vol C Tables 4.2.6.8 and 6.1.1.4'
H H 0.0000 0.0000 'International Tables Vol C Tables 4.2.6.8 and 6.1.1.4'
N N 0.0061 0.0033 'International Tables Vol C Tables 4.2.6.8 and 6.1.1.4'
O O 0.0106 0.0060 'International Tables Vol C Tables 4.2.6.8 and 6.1.1.4'
S S 0.1246 0.1234 'International Tables Vol C Tables 4.2.6.8 and 6.1.1.4'

loop_
_geom_angle_atom_site_label_1
_geom_angle_atom_site_label_2
_geom_angle_atom_site_label_3
_geom_angle
C1 C7 H7A 109.5
C1 C7 H7B 109.5
H7A C7 H7B 109.5
C1 C7 H7C 109.5
H7A C7 H7C 109.5
H7B C7 H7C 109.5
C2 C1 C6 118.5(2)
C2 C1 C7 121.4(3)
C6 C1 C7 120.1(3)
C5 C6 C1 121.1(2)
C5 C6 H6 119.5
C1 C6 H6 119.5
C4 C5 C6 119.5(2)
C4 C5 H5 120.2
C6 C5 H5 120.2
C3 C4 C5 120.3(2)
C3 C4 S1 120.82(19)
C5 C4 S1 118.88(18)
C4 C3 C2 119.6(2)
C4 C3 H3 120.2
C2 C3 H3 120.2
C1 C2 C3 121.0(2)
C1 C2 H2 119.5
C3 C2 H2 119.5
N1 C8 C9 111.86(18)
N1 C8 H8A 109.2
C9 C8 H8A 109.2
N1 C8 H8B 109.2
C9 C8 H8B 109.2
H8A C8 H8B 107.9
C8 C9 C10 113.93(19)
C8 C9 H9A 108.8
C10 C9 H9A 108.8
C8 C9 H9B 108.8
C10 C9 H9B 108.8
H9A C9 H9B 107.7
C19 C10 C9 108.28(19)
C19 C10 C15 111.89(19)
C9 C10 C15 113.28(18)
C19 C10 C11 113.02(19)
C9 C10 C11 107.77(19)
C15 C10 C11 102.54(19)
O3 C11 C12 124.9(2)
O3 C11 C10 124.8(2)
C12 C11 C10 110.27(19)
C11 C12 C17 108.4(2)
C11 C12 C13 103.37(18)
C17 C12 C13 114.9(2)
C11 C12 H12 110.0
C17 C12 H12 110.0
C13 C12 H12 110.0
C16 C13 C14 106.88(19)
C16 C13 C15 111.7(2)
C14 C13 C15 111.47(19)
C16 C13 C12 115.5(2)
C14 C13 C12 109.30(19)
C15 C13 C12 102.08(18)
N1 C14 C13 112.92(18)
N1 C14 H14A 109.0
C13 C14 H14A 109.0
N1 C14 H14B 109.0
C13 C14 H14B 109.0
H14A C14 H14B 107.8
C10 C15 C13 107.29(18)
C10 C15 H15A 110.3
C13 C15 H15A 110.3
C10 C15 H15B 110.3
C13 C15 H15B 110.3
H15A C15 H15B 108.5
C19 C18 H18A 120.0
C19 C18 H18B 120.0
H18A C18 H18B 120.0
C18 C19 C20 121.1(3)
C18 C19 C10 123.9(2)
C20 C19 C10 115.0(2)
C19 C20 H20A 109.5
C19 C20 H20B 109.5
H20A C20 H20B 109.5
C19 C20 H20C 109.5
H20A C20 H20C 109.5
H20B C20 H20C 109.5
C14 N1 C8 115.74(18)
C14 N1 S1 117.23(16)
C8 N1 S1 120.29(16)
O2 S1 O1 119.46(12)
O2 S1 N1 108.06(11)
O1 S1 N1 106.63(11)
O2 S1 C4 106.46(12)
O1 S1 C4 108.53(11)
N1 S1 C4 107.14(11)
C13 C16 H16A 109.5
C13 C16 H16B 109.5
H16A C16 H16B 109.5
C13 C16 H16C 109.5
H16A C16 H16C 109.5
H16B C16 H16C 109.5
C12 C17 H17A 109.5
C12 C17 H17B 109.5
H17A C17 H17B 109.5
C12 C17 H17C 109.5
H17A C17 H17C 109.5
H17B C17 H17C 109.5

loop_
_geom_bond_atom_site_label_1
_geom_bond_atom_site_label_2
_geom_bond_distance
C7 C1 1.518(3)
C7 H7A 0.9800
C7 H7B 0.9800
C7 H7C 0.9800
C1 C2 1.389(4)
C1 C6 1.396(4)
C6 C5 1.391(3)
C6 H6 0.9500
C5 C4 1.390(3)
C5 H5 0.9500
C4 C3 1.386(4)
C4 S1 1.779(2)
C3 C2 1.396(4)
C3 H3 0.9500
C2 H2 0.9500
C8 N1 1.485(3)
C8 C9 1.528(3)
C8 H8A 0.9900
C8 H8B 0.9900
C9 C10 1.542(3)
C9 H9A 0.9900
C9 H9B 0.9900
C10 C19 1.540(3)
C10 C15 1.545(3)
C10 C11 1.547(3)
C11 O3 1.212(3)
C11 C12 1.518(3)
C12 C17 1.533(3)
C12 C13 1.551(3)
C12 H12 1.0000
C13 C16 1.518(3)
C13 C14 1.536(3)
C13 C15 1.550(3)
C14 N1 1.479(3)
C14 H14A 0.9900
C14 H14B 0.9900
C15 H15A 0.9900
C15 H15B 0.9900
C18 C19 1.326(4)
C18 H18A 0.9500
C18 H18B 0.9500
C19 C20 1.505(4)
C20 H20A 0.9800
C20 H20B 0.9800
C20 H20C 0.9800
N1 S1 1.625(2)
O1 S1 1.441(2)
O2 S1 1.429(2)
C16 H16A 0.9800
C16 H16B 0.9800
C16 H16C 0.9800
C17 H17A 0.9800
C17 H17B 0.9800
C17 H17C 0.9800

loop_
_geom_torsion_atom_site_label_1
_geom_torsion_atom_site_label_2
_geom_torsion_atom_site_label_3
_geom_torsion_atom_site_label_4
_geom_torsion
C2 C1 C6 C5 -0.2(4)
C7 C1 C6 C5 178.9(2)
C1 C6 C5 C4 0.2(4)
C6 C5 C4 C3 0.3(4)
C6 C5 C4 S1 179.22(19)
C5 C4 C3 C2 -0.8(4)
S1 C4 C3 C2 -179.71(19)
C6 C1 C2 C3 -0.3(4)
C7 C1 C2 C3 -179.4(2)
C4 C3 C2 C1 0.8(4)
N1 C8 C9 C10 -43.5(3)
C8 C9 C10 C19 -161.83(19)
C8 C9 C10 C15 -37.1(3)
C8 C9 C10 C11 75.6(2)
C19 C10 C11 O3 -61.5(3)
C9 C10 C11 O3 58.1(3)
C15 C10 C11 O3 177.9(2)
C19 C10 C11 C12 118.8(2)
C9 C10 C11 C12 -121.6(2)
C15 C10 C11 C12 -1.8(2)
O3 C11 C12 C17 82.1(3)
C10 C11 C12 C17 -98.2(2)
O3 C11 C12 C13 -155.5(2)
C10 C11 C12 C13 24.2(2)
C11 C12 C13 C16 -157.5(2)
C17 C12 C13 C16 -39.6(3)
C11 C12 C13 C14 82.0(2)
C17 C12 C13 C14 -160.1(2)
C11 C12 C13 C15 -36.2(2)
C17 C12 C13 C15 81.7(2)
C16 C13 C14 N1 179.29(19)
C15 C13 C14 N1 57.0(3)
C12 C13 C14 N1 -55.1(2)
C19 C10 C15 C13 -143.12(19)
C9 C10 C15 C13 94.1(2)
C11 C10 C15 C13 -21.7(2)
C16 C13 C15 C10 160.57(19)
C14 C13 C15 C10 -80.0(2)
C12 C13 C15 C10 36.6(2)
C9 C10 C19 C18 -93.7(3)
C15 C10 C19 C18 140.8(3)
C11 C10 C19 C18 25.6(4)
C9 C10 C19 C20 83.3(3)
C15 C10 C19 C20 -42.2(3)
C11 C10 C19 C20 -157.4(2)
C13 C14 N1 C8 -74.5(2)
C13 C14 N1 S1 134.15(17)
C9 C8 N1 C14 93.4(2)
C9 C8 N1 S1 -116.16(18)
C14 N1 S1 O2 -54.04(18)
C8 N1 S1 O2 155.95(17)
C14 N1 S1 O1 176.37(16)
C8 N1 S1 O1 26.36(19)
C14 N1 S1 C4 60.31(19)
C8 N1 S1 C4 -89.69(18)
C3 C4 S1 O2 -8.0(2)
C5 C4 S1 O2 173.08(19)
C3 C4 S1 O1 121.8(2)
C5 C4 S1 O1 -57.1(2)
C3 C4 S1 N1 -123.4(2)
C5 C4 S1 N1 57.6(2)
